data_7007016
loop_
_publ_author_name
'Liu, Fenghui'
'Chen, Wanzhi'
'Wang, Daqi'

_publ_section_title
;
 Synthesis and characterization of amidate bridged dimeric and
 oligomeric platinum complexes having short platinum-platinum
 interactions.
;
_journal_issue 28
_journal_name_full 'Dalton transactions (Cambridge, England : 2003)'
_journal_page_first 3445
_journal_page_last 3453
_journal_paper_doi 10.1039/b516410a
_journal_year 2006
_chemical_formula_sum 'C20.5 H53 N9 O15 Pt2'
_chemical_formula_weight 1055.90
_chemical_name_systematic
;
?
;
_space_group_IT_number 14
_symmetry_cell_setting monoclinic
_symmetry_space_group_name_Hall '-P 2ybc'
_symmetry_space_group_name_H-M 'P 1 21/c 1'
_atom_sites_solution_hydrogens geom
_atom_sites_solution_primary direct
_atom_sites_solution_secondary difmap
_audit_creation_method SHELXL-97
_cell_angle_alpha 90.00
_cell_angle_beta 96.775(3)
_cell_angle_gamma 90.00
_cell_formula_units_Z 4
_cell_length_a 13.307(2)
_cell_length_b 17.158(3)
_cell_length_c 16.924(3)
_cell_measurement_temperature 123(2)
_cell_volume 3837.1(11)
_computing_cell_refinement 'Bruker SMART'
_computing_data_collection 'Bruker SMART'
_computing_data_reduction 'Bruker SAINT'
_computing_molecular_graphics 'Bruker SHELXTL'
_computing_publication_material 'Bruker SHELXTL'
_computing_structure_refinement 'SHELXL-97 (Sheldrick, 1997)'
_computing_structure_solution 'SHELXS-97 (Sheldrick, 1990)'
_diffrn_ambient_temperature 123(2)
_diffrn_measured_fraction_theta_full 0.984
_diffrn_measured_fraction_theta_max 0.984
_diffrn_measurement_device_type 'CCD area detector'
_diffrn_measurement_method 'phi and omega scans'
_diffrn_radiation_monochromator graphite
_diffrn_radiation_source 'fine-focus sealed tube'
_diffrn_radiation_type MoK\a
_diffrn_radiation_wavelength 0.71073
_diffrn_reflns_av_R_equivalents 0.0373
_diffrn_reflns_av_sigmaI/netI 0.0413
_diffrn_reflns_limit_h_max 15
_diffrn_reflns_limit_h_min -15
_diffrn_reflns_limit_k_max 20
_diffrn_reflns_limit_k_min -13
_diffrn_reflns_limit_l_max 18
_diffrn_reflns_limit_l_min -19
_diffrn_reflns_number 17883
_diffrn_reflns_theta_full 24.51
_diffrn_reflns_theta_max 24.51
_diffrn_reflns_theta_min 1.95
_exptl_absorpt_coefficient_mu 7.353
_exptl_absorpt_correction_T_max 0.5268
_exptl_absorpt_correction_T_min 0.3074
_exptl_absorpt_correction_type multi-scan
_exptl_absorpt_process_details sadabs
_exptl_crystal_colour red
_exptl_crystal_density_diffrn 1.828
_exptl_crystal_density_method 'not measured'
_exptl_crystal_description prism
_exptl_crystal_F_000 2060
_exptl_crystal_size_max 0.21
_exptl_crystal_size_mid 0.18
_exptl_crystal_size_min 0.10
_refine_diff_density_max 1.636
_refine_diff_density_min -0.860
_refine_diff_density_rms 0.164
_refine_ls_extinction_method none
_refine_ls_goodness_of_fit_ref 1.037
_refine_ls_hydrogen_treatment constr
_refine_ls_matrix_type full
_refine_ls_number_parameters 482
_refine_ls_number_reflns 6293
_refine_ls_number_restraints 1478
_refine_ls_restrained_S_all 1.013
_refine_ls_R_factor_all 0.0525
_refine_ls_R_factor_gt 0.0393
_refine_ls_shift/su_max 0.001
_refine_ls_shift/su_mean 0.000
_refine_ls_structure_factor_coef Fsqd
_refine_ls_weighting_details 'calc w=1/[\s^2^(Fo^2^)+(0.0535P)^2^+22.7221P] where P=(Fo^2^+2Fc^2^)/3'
_refine_ls_weighting_scheme calc
_refine_ls_wR_factor_gt 0.1027
_refine_ls_wR_factor_ref 0.1100
_reflns_number_gt 5133
_reflns_number_total 6293
_reflns_threshold_expression >2sigma(I)
_cod_data_source_file b516410a.txt
_cod_data_source_block 318
_cod_depositor_comments
;
The following automatic conversions were performed:
'_symmetry_cell_setting' value 'Monoclinic' changed to 'monoclinic'
according to '/home/saulius/struct/CIF-dictionaries/cif_core.dic'
dictionary named 'cif_core.dic' version 2.4.1 from 2010-06-29.

Automatic conversion script
Id: cif_fix_enum 1527 2010-12-29 10:47:43Z saulius 
;
_cod_original_cell_volume 3837.2(11)
_cod_original_sg_symbol_H-M P2(1)/c
_cod_original_formula_sum 'C20.50 H53 N9 O15 Pt2'
_cod_database_code 7007016

loop_
_symmetry_equiv_pos_as_xyz
'x, y, z'
'-x, y+1/2, -z+1/2'
'-x, -y, -z'
'x, -y-1/2, z-1/2'

loop_
_atom_site_label
_atom_site_type_symbol
_atom_site_fract_x
_atom_site_fract_y
_atom_site_fract_z
_atom_site_U_iso_or_equiv
_atom_site_adp_type
_atom_site_occupancy
_atom_site_symmetry_multiplicity
_atom_site_calc_flag
_atom_site_refinement_flags
_atom_site_disorder_assembly
_atom_site_disorder_group
Pt1 Pt 0.68774(2) 0.132770(18) 0.908097(18) 0.03367(12) Uani 1 1 d U . .
Pt2 Pt 0.59322(2) 0.140604(16) 0.759321(19) 0.02941(11) Uani 1 1 d DU C .
N1 N 0.7664(5) 0.2258(4) 0.8805(4) 0.0335(14) Uani 1 1 d U . .
H1 H 0.8023 0.2519 0.9187 0.040 Uiso 1 1 calc RD . .
N2 N 0.7861(5) 0.0625(4) 0.8614(4) 0.0360(15) Uani 1 1 d U . .
H2 H 0.8445 0.0520 0.8893 0.043 Uiso 1 1 calc R . .
N3 N 0.6178(7) 0.0373(5) 0.9464(5) 0.060(2) Uani 1 1 d U . .
H3D H 0.6636 -0.0020 0.9562 0.090 Uiso 1 1 calc R . .
H3E H 0.5677 0.0219 0.9084 0.090 Uiso 1 1 calc R . .
H3F H 0.5908 0.0490 0.9919 0.090 Uiso 1 1 calc R . .
N4 N 0.5975(7) 0.2071(5) 0.9610(5) 0.063(2) Uani 1 1 d U . .
H4D H 0.6198 0.2107 1.0138 0.095 Uiso 1 1 calc R . .
H4E H 0.5328 0.1890 0.9547 0.095 Uiso 1 1 calc R . .
H4F H 0.5994 0.2551 0.9383 0.095 Uiso 1 1 calc R . .
N5 N 0.4868(5) 0.2269(4) 0.7607(5) 0.0462(16) Uani 1 1 d U . .
H5D H 0.4857 0.2457 0.8115 0.055 Uiso 1 1 calc R A 1
H5E H 0.5008 0.2675 0.7281 0.055 Uiso 1 1 calc R A 1
N6 N 0.4723(5) 0.0668(4) 0.7578(5) 0.0449(17) Uani 1 1 d U . .
H6A H 0.4684 0.0359 0.7131 0.054 Uiso 1 1 calc R B 1
H6B H 0.4808 0.0349 0.8018 0.054 Uiso 1 1 calc R B 1
N7 N 0.5194(10) 0.4001(6) 0.8666(7) 0.085(3) Uani 1 1 d U . .
N8 N 0.5263(7) 0.1096(5) 0.1387(5) 0.050(2) Uani 1 1 d U . .
N9 N 0.6519(10) 0.8430(9) 0.0102(9) 0.108(4) Uani 1 1 d U . .
O1 O 0.7037(5) 0.2191(4) 0.7505(4) 0.0546(15) Uani 1 1 d U . .
O2 O 0.6899(5) 0.0531(4) 0.7448(4) 0.0523(15) Uani 1 1 d U . .
C19 C 0.8548(10) -0.0017(5) 1.0361(7) 0.081(3) Uani 1 1 d DU . .
H19A H 0.9159 -0.0333 1.0347 0.121 Uiso 1 1 calc R . .
H19B H 0.7997 -0.0234 0.9992 0.121 Uiso 1 1 calc R . .
H19C H 0.8353 -0.0018 1.0902 0.121 Uiso 1 1 calc R . .
O4 O 0.5455(9) 0.1442(5) 0.6116(6) 0.102(3) Uani 1 1 d DU . .
H23 H 0.6012 0.1527 0.5932 0.123 Uiso 1 1 d R C .
H24 H 0.5092 0.1846 0.6014 0.123 Uiso 1 1 d R . .
O5 O 0.4724(10) 0.3438(5) 0.8901(7) 0.106(3) Uani 1 1 d U . .
O6 O 0.5905(9) 0.3873(7) 0.8275(7) 0.111(3) Uani 1 1 d U . .
O7 O 0.4833(9) 0.4668(5) 0.8742(6) 0.103(3) Uani 1 1 d U . .
O8 O 0.5683(5) 0.0509(4) 0.1138(4) 0.0526(16) Uani 1 1 d U . .
O9 O 0.4515(7) 0.0971(5) 0.1743(5) 0.081(2) Uani 1 1 d U . .
O10 O 0.5611(6) 0.1765(3) 0.1294(4) 0.0540(17) Uani 1 1 d U . .
O11 O 0.6363(13) 0.7758(10) 0.0193(12) 0.193(6) Uani 1 1 d U . .
O12 O 0.7204(11) 0.8627(8) -0.0176(10) 0.166(5) Uani 1 1 d U . .
O13 O 0.5862(8) 0.8864(6) 0.0258(6) 0.097(3) Uani 1 1 d U . .
O14 O 0.7425(13) 0.1928(10) 0.5764(10) 0.085(4) Uani 0.50 1 d PDU . .
O15 O 0.105(2) 0.2151(18) 0.9975(18) 0.169(11) Uani 0.50 1 d PU . .
H25 H 0.1510 0.2446 0.9834 0.203 Uiso 0.50 1 d PR . .
H26 H 0.0995 0.1782 0.9638 0.203 Uiso 0.50 1 d PR . .
O16 O 0.3500(13) 0.4107(10) 0.9980(10) 0.195(6) Uani 1 1 d U . .
H27 H 0.4133 0.4187 0.9996 0.234 Uiso 1 1 d R . .
H28 H 0.3415 0.3618 1.0022 0.234 Uiso 1 1 d R . .
C1 C 0.7659(6) 0.2488(5) 0.8074(5) 0.0347(16) Uani 1 1 d U C .
C2 C 0.8453(6) 0.3081(5) 0.7941(5) 0.042(2) Uani 1 1 d U . .
C3 C 0.8197(9) 0.3503(7) 0.7137(7) 0.072(3) Uani 1 1 d U C .
H3A H 0.8167 0.3123 0.6703 0.107 Uiso 1 1 calc R . .
H3B H 0.8722 0.3891 0.7070 0.107 Uiso 1 1 calc R . .
H3C H 0.7541 0.3764 0.7126 0.107 Uiso 1 1 calc R . .
C4 C 0.9442(8) 0.2643(7) 0.7952(8) 0.079(3) Uani 1 1 d U C .
H4A H 0.9640 0.2432 0.8486 0.119 Uiso 1 1 calc R . .
H4B H 0.9969 0.2999 0.7811 0.119 Uiso 1 1 calc R . .
H4C H 0.9358 0.2215 0.7567 0.119 Uiso 1 1 calc R . .
C5 C 0.8512(9) 0.3696(6) 0.8609(7) 0.067(3) Uani 1 1 d U C .
H5A H 0.7828 0.3878 0.8674 0.100 Uiso 1 1 calc R . .
H5B H 0.8925 0.4137 0.8470 0.100 Uiso 1 1 calc R . .
H5C H 0.8819 0.3462 0.9108 0.100 Uiso 1 1 calc RD . .
C6 C 0.7657(6) 0.0326(5) 0.7916(5) 0.0354(17) Uani 1 1 d U C .
C7 C 0.8450(7) -0.0256(5) 0.7678(6) 0.045(2) Uani 1 1 d U . .
C8 C 0.8631(8) -0.0868(6) 0.8348(6) 0.059(3) Uani 1 1 d U C .
H8A H 0.8008 -0.1167 0.8377 0.088 Uiso 1 1 calc R . .
H8B H 0.8825 -0.0604 0.8857 0.088 Uiso 1 1 calc R . .
H8C H 0.9174 -0.1222 0.8236 0.088 Uiso 1 1 calc R . .
C9 C 0.9419(8) 0.0210(6) 0.7609(7) 0.063(3) Uani 1 1 d U C .
H9A H 0.9912 -0.0123 0.7384 0.094 Uiso 1 1 calc R . .
H9B H 0.9704 0.0390 0.8138 0.094 Uiso 1 1 calc R . .
H9C H 0.9260 0.0661 0.7261 0.094 Uiso 1 1 calc R . .
C10 C 0.8093(8) -0.0638(6) 0.6903(6) 0.060(3) Uani 1 1 d U C .
H10A H 0.7404 -0.0834 0.6916 0.089 Uiso 1 1 calc R . .
H10B H 0.8544 -0.1072 0.6813 0.089 Uiso 1 1 calc R . .
H10C H 0.8098 -0.0258 0.6471 0.089 Uiso 1 1 calc R . .
C11 C 0.3863(12) 0.1899(9) 0.7307(16) 0.056(3) Uani 0.561(17) 1 d PDU C 1
H11 H 0.3919 0.1828 0.6727 0.067 Uiso 0.561(17) 1 calc PR C 1
C12 C 0.3792(7) 0.1111(5) 0.7577(8) 0.0622(19) Uani 0.561(17) 1 d PDU C 1
H12 H 0.3820 0.1212 0.8162 0.075 Uiso 0.561(17) 1 calc PR C 1
C13 C 0.2807(6) 0.0693(6) 0.7450(8) 0.067(2) Uani 0.561(17) 1 d PDU C 1
H13A H 0.2820 0.0253 0.7829 0.081 Uiso 0.561(17) 1 calc PR C 1
H13B H 0.2717 0.0474 0.6905 0.081 Uiso 0.561(17) 1 calc PR C 1
C14 C 0.1901(14) 0.1227(11) 0.7560(17) 0.069(3) Uani 0.561(17) 1 d PDU C 1
H14A H 0.1263 0.0953 0.7368 0.083 Uiso 0.561(17) 1 calc PR C 1
H14B H 0.1895 0.1340 0.8133 0.083 Uiso 0.561(17) 1 calc PR C 1
C15 C 0.1955(13) 0.1993(11) 0.7104(17) 0.069(3) Uani 0.561(17) 1 d PDU C 1
H15A H 0.1849 0.1883 0.6526 0.083 Uiso 0.561(17) 1 calc PR C 1
H15B H 0.1400 0.2339 0.7231 0.083 Uiso 0.561(17) 1 calc PR C 1
C16 C 0.2947(12) 0.2412(12) 0.7297(16) 0.065(3) Uani 0.561(17) 1 d PDU C 1
H16A H 0.2991 0.2831 0.6900 0.078 Uiso 0.561(17) 1 calc PR C 1
H16B H 0.2956 0.2662 0.7825 0.078 Uiso 0.561(17) 1 calc PR C 1
C11' C 0.3913(15) 0.1939(10) 0.780(2) 0.057(3) Uani 0.439(17) 1 d PDU C 2
H11' H 0.4019 0.1916 0.8392 0.069 Uiso 0.439(17) 1 calc PR C 2
C12' C 0.3792(7) 0.1111(5) 0.7577(8) 0.0622(19) Uani 0.439(17) 1 d PU C 2
H12' H 0.3770 0.1233 0.6998 0.075 Uiso 0.439(17) 1 calc PR C 2
C13' C 0.2807(6) 0.0693(6) 0.7450(8) 0.067(2) Uani 0.439(17) 1 d PU C 2
H13C H 0.2667 0.0446 0.7954 0.081 Uiso 0.439(17) 1 calc PR C 2
H13D H 0.2843 0.0277 0.7049 0.081 Uiso 0.439(17) 1 calc PR C 2
C14' C 0.1939(18) 0.1267(13) 0.7160(19) 0.068(4) Uani 0.439(17) 1 d PDU C 2
H14C H 0.1954 0.1370 0.6586 0.082 Uiso 0.439(17) 1 calc PR C 2
H14D H 0.1283 0.1016 0.7223 0.082 Uiso 0.439(17) 1 calc PR C 2
C15' C 0.2000(17) 0.2053(13) 0.761(2) 0.069(3) Uani 0.439(17) 1 d PDU C 2
H15C H 0.1469 0.2405 0.7352 0.083 Uiso 0.439(17) 1 calc PR C 2
H15D H 0.1849 0.1960 0.8162 0.083 Uiso 0.439(17) 1 calc PR C 2
C16' C 0.3010(15) 0.2460(15) 0.764(2) 0.065(3) Uani 0.439(17) 1 d PDU C 2
H16C H 0.3042 0.2732 0.7130 0.078 Uiso 0.439(17) 1 calc PR C 2
H16D H 0.3048 0.2862 0.8064 0.078 Uiso 0.439(17) 1 calc PR C 2
C17 C 0.7877(7) 0.1289(5) 1.0160(5) 0.051(2) Uani 1 1 d DU . .
H17A H 0.8144 0.1820 1.0281 0.061 Uiso 1 1 calc R . .
H17B H 0.7489 0.1131 1.0598 0.061 Uiso 1 1 calc R . .
C18 C 0.8743(10) 0.0747(7) 1.0138(8) 0.091(3) Uani 1 1 d DU . .
O3 O 0.9629(8) 0.0919(7) 0.9943(8) 0.148(5) Uani 1 1 d DU . .
C20 C 0.836(2) 0.0777(11) 0.5458(14) 0.109(8) Uani 0.50 1 d PDU . .
H20A H 0.7721 0.0495 0.5441 0.163 Uiso 0.50 1 calc PR . .
H20B H 0.8882 0.0507 0.5817 0.163 Uiso 0.50 1 calc PR . .
H20C H 0.8574 0.0797 0.4923 0.163 Uiso 0.50 1 calc PR . .
C21 C 0.8233(17) 0.1584(13) 0.5752(17) 0.101(7) Uani 0.50 1 d PDU . .
C22 C 0.9253(17) 0.1984(18) 0.582(2) 0.138(9) Uani 0.50 1 d PDU . .
H22A H 0.9789 0.1591 0.5837 0.207 Uiso 0.50 1 calc PR . .
H22B H 0.9345 0.2291 0.6315 0.207 Uiso 0.50 1 calc PR . .
H22C H 0.9286 0.2329 0.5366 0.207 Uiso 0.50 1 calc PR . .

loop_
_atom_site_aniso_label
_atom_site_aniso_U_11
_atom_site_aniso_U_22
_atom_site_aniso_U_33
_atom_site_aniso_U_23
_atom_site_aniso_U_13
_atom_site_aniso_U_12
Pt1 0.0430(2) 0.02902(19) 0.03040(19) 0.00046(13) 0.01049(14) -0.00863(13)
Pt2 0.02418(17) 0.02353(17) 0.0400(2) 0.00164(12) 0.00144(13) -0.00266(12)
N1 0.041(3) 0.037(3) 0.022(3) 0.001(3) 0.002(3) -0.027(3)
N2 0.030(3) 0.042(3) 0.033(3) -0.001(3) -0.010(3) 0.006(3)
N3 0.083(6) 0.053(5) 0.045(4) 0.010(4) 0.016(4) -0.026(4)
N4 0.091(6) 0.051(5) 0.054(5) -0.010(4) 0.032(4) 0.011(4)
N5 0.033(3) 0.031(3) 0.075(4) 0.007(3) 0.008(3) 0.001(3)
N6 0.028(3) 0.034(3) 0.070(4) 0.008(3) -0.005(3) -0.004(3)
N7 0.098(7) 0.057(6) 0.101(7) -0.001(5) 0.015(6) 0.007(6)
N8 0.070(5) 0.044(5) 0.040(4) -0.005(4) 0.028(4) -0.002(4)
N9 0.096(8) 0.111(10) 0.133(10) 0.060(8) 0.076(8) 0.016(8)
O1 0.048(3) 0.057(3) 0.058(3) 0.002(3) 0.005(3) -0.011(3)
O2 0.046(3) 0.055(3) 0.055(3) -0.003(3) 0.001(3) 0.004(3)
C19 0.132(9) 0.048(6) 0.055(6) 0.003(5) -0.019(6) 0.004(6)
O4 0.120(7) 0.069(5) 0.112(7) 0.018(5) -0.010(6) -0.012(5)
O5 0.163(8) 0.054(5) 0.111(7) 0.006(5) 0.051(6) -0.001(5)
O6 0.087(6) 0.110(7) 0.135(8) -0.024(6) 0.014(6) 0.001(6)
O7 0.156(9) 0.051(5) 0.103(7) -0.009(5) 0.022(6) 0.024(5)
O8 0.070(4) 0.038(4) 0.052(4) -0.006(3) 0.020(3) -0.003(3)
O9 0.096(6) 0.068(5) 0.090(6) 0.008(4) 0.050(5) 0.010(5)
O10 0.085(5) 0.029(3) 0.051(4) -0.001(3) 0.022(3) -0.010(3)
O11 0.195(13) 0.123(11) 0.265(16) 0.066(11) 0.036(12) 0.025(10)
O12 0.145(11) 0.181(12) 0.189(13) 0.036(10) 0.092(10) 0.019(9)
O13 0.087(6) 0.103(7) 0.107(7) 0.024(6) 0.033(6) 0.026(6)
O14 0.107(8) 0.080(7) 0.067(7) 0.010(6) 0.001(7) 0.003(7)
O15 0.168(13) 0.167(13) 0.171(13) 0.014(9) 0.019(9) 0.012(9)
O16 0.203(9) 0.198(9) 0.185(8) -0.004(7) 0.020(7) 0.028(7)
C1 0.032(3) 0.035(4) 0.037(4) 0.002(3) 0.003(3) -0.005(3)
C2 0.036(4) 0.043(4) 0.048(5) 0.005(4) 0.002(4) -0.017(4)
C3 0.075(7) 0.069(7) 0.070(7) 0.020(5) 0.005(6) -0.043(6)
C4 0.045(6) 0.079(7) 0.114(9) 0.005(7) 0.014(6) -0.024(5)
C5 0.076(7) 0.056(6) 0.069(7) -0.008(5) 0.011(6) -0.034(5)
C6 0.034(4) 0.031(4) 0.041(4) 0.008(3) 0.004(3) 0.002(3)
C7 0.037(4) 0.043(5) 0.055(5) 0.000(4) 0.007(4) 0.009(4)
C8 0.071(6) 0.041(5) 0.062(6) 0.005(5) 0.000(5) 0.020(5)
C9 0.049(5) 0.058(6) 0.086(7) 0.008(5) 0.029(5) 0.015(5)
C10 0.070(6) 0.055(6) 0.054(6) -0.002(5) 0.009(5) 0.027(5)
C11 0.032(5) 0.042(5) 0.092(6) 0.003(5) 0.002(5) 0.002(4)
C12 0.036(3) 0.049(3) 0.100(4) 0.000(4) 0.004(4) 0.000(3)
C13 0.036(3) 0.061(4) 0.105(5) 0.012(4) 0.004(4) -0.007(3)
C14 0.039(5) 0.066(6) 0.103(7) 0.007(6) 0.007(6) -0.004(5)
C15 0.040(5) 0.065(6) 0.100(7) 0.003(6) 0.000(6) 0.005(5)
C16 0.038(5) 0.057(6) 0.100(7) 0.003(6) 0.004(6) 0.005(5)
C11' 0.033(5) 0.046(5) 0.092(6) 0.010(6) 0.007(6) 0.002(5)
C12' 0.036(3) 0.049(3) 0.100(4) 0.000(4) 0.004(4) 0.000(3)
C13' 0.036(3) 0.061(4) 0.105(5) 0.012(4) 0.004(4) -0.007(3)
C14' 0.039(6) 0.063(6) 0.102(7) 0.007(6) 0.001(6) -0.001(6)
C15' 0.041(6) 0.062(6) 0.104(7) 0.008(6) 0.004(6) 0.004(6)
C16' 0.037(5) 0.057(6) 0.100(7) 0.003(6) 0.004(6) 0.008(5)
C17 0.069(5) 0.053(5) 0.027(4) 0.000(4) -0.002(4) -0.003(4)
C18 0.098(7) 0.095(7) 0.075(6) 0.002(6) -0.017(6) -0.013(6)
O3 0.122(9) 0.162(10) 0.142(9) -0.019(8) -0.054(8) 0.038(8)
C20 0.177(18) 0.102(15) 0.048(12) 0.049(11) 0.017(13) -0.020(15)
C21 0.133(14) 0.096(13) 0.075(12) 0.017(11) 0.017(12) -0.008(13)
C22 0.170(18) 0.146(18) 0.092(16) -0.011(15) -0.010(16) 0.003(17)

loop_
_atom_type_symbol
_atom_type_description
_atom_type_scat_dispersion_real
_atom_type_scat_dispersion_imag
_atom_type_scat_source
C C 0.0033 0.0016 'International Tables Vol C Tables 4.2.6.8 and 6.1.1.4'
H H 0.0000 0.0000 'International Tables Vol C Tables 4.2.6.8 and 6.1.1.4'
N N 0.0061 0.0033 'International Tables Vol C Tables 4.2.6.8 and 6.1.1.4'
O O 0.0106 0.0060 'International Tables Vol C Tables 4.2.6.8 and 6.1.1.4'
Pt Pt -1.7033 8.3905 'International Tables Vol C Tables 4.2.6.8 and 6.1.1.4'

loop_
_geom_angle_atom_site_label_1
_geom_angle_atom_site_label_2
_geom_angle_atom_site_label_3
_geom_angle
_geom_angle_site_symmetry_1
_geom_angle_site_symmetry_3
_geom_angle_publ_flag
N1 Pt1 N2 90.2(3) . . ?
N1 Pt1 N3 174.2(3) . . ?
N2 Pt1 N3 89.2(3) . . ?
N1 Pt1 N4 87.4(3) . . ?
N2 Pt1 N4 175.6(3) . . ?
N3 Pt1 N4 92.8(4) . . ?
N1 Pt1 C17 86.2(3) . . ?
N2 Pt1 C17 87.1(3) . . ?
N3 Pt1 C17 88.0(4) . . ?
N4 Pt1 C17 89.1(4) . . ?
N1 Pt1 Pt2 86.61(18) . . ?
N2 Pt1 Pt2 85.16(18) . . ?
N3 Pt1 Pt2 99.1(2) . . ?
N4 Pt1 Pt2 98.4(3) . . ?
C17 Pt1 Pt2 169.4(3) . . ?
O2 Pt2 O1 90.4(3) . . ?
O2 Pt2 N6 92.9(3) . . ?
O1 Pt2 N6 173.7(3) . . ?
O2 Pt2 N5 173.2(3) . . ?
O1 Pt2 N5 91.7(3) . . ?
N6 Pt2 N5 84.5(3) . . ?
O2 Pt2 O4 89.2(3) . . ?
O1 Pt2 O4 90.6(3) . . ?
N6 Pt2 O4 84.1(3) . . ?
N5 Pt2 O4 84.2(3) . . ?
O2 Pt2 Pt1 80.89(19) . . ?
O1 Pt2 Pt1 80.67(19) . . ?
N6 Pt2 Pt1 105.2(2) . . ?
N5 Pt2 Pt1 105.9(2) . . ?
O4 Pt2 Pt1 166.7(3) . . ?
C1 N1 Pt1 121.5(5) . . ?
C6 N2 Pt1 121.6(5) . . ?
C11' N5 Pt2 110.0(8) . . ?
C11 N5 Pt2 106.1(7) . . ?
C12 N6 Pt2 110.2(5) . . ?
O6 N7 O5 118.7(12) . . ?
O6 N7 O7 122.8(13) . . ?
O5 N7 O7 117.7(13) . . ?
O9 N8 O8 116.1(8) . . ?
O9 N8 O10 123.3(8) . . ?
O8 N8 O10 120.6(7) . . ?
O12 N9 O11 120.6(18) . . ?
O12 N9 O13 123.5(16) . . ?
O11 N9 O13 115.6(14) . . ?
C1 O1 Pt2 127.9(6) . . ?
C6 O2 Pt2 127.5(6) . . ?
O1 C1 N1 121.4(7) . . ?
O1 C1 C2 123.5(7) . . ?
N1 C1 C2 115.1(7) . . ?
C1 C2 C4 106.7(8) . . ?
C1 C2 C5 109.2(7) . . ?
C4 C2 C5 111.2(9) . . ?
C1 C2 C3 111.3(7) . . ?
C4 C2 C3 110.2(9) . . ?
C5 C2 C3 108.2(8) . . ?
O2 C6 N2 122.2(8) . . ?
O2 C6 C7 122.6(8) . . ?
N2 C6 C7 115.0(7) . . ?
C10 C7 C9 110.2(9) . . ?
C10 C7 C6 111.0(8) . . ?
C9 C7 C6 106.9(7) . . ?
C10 C7 C8 110.7(8) . . ?
C9 C7 C8 110.5(8) . . ?
C6 C7 C8 107.5(7) . . ?
C12 C11 C16 118.1(15) . . ?
C12 C11 N5 112.2(13) . . ?
C16 C11 N5 116.2(13) . . ?
C11 C12 N6 113.9(9) . . ?
C11 C12 C13 119.9(10) . . ?
N6 C12 C13 119.0(8) . . ?
C12 C13 C14 112.6(11) . . ?
C15 C14 C13 111.4(15) . . ?
C16 C15 C14 113.2(18) . . ?
C11 C16 C15 114.4(17) . . ?
N5 C11' C16' 115.5(17) . . ?
C16' C15' C14' 115(2) . . ?
C11' C16' C15' 115(2) . . ?
C18 C17 Pt1 114.0(7) . . ?
O3 C18 C19 119.1(12) . . ?
O3 C18 C17 126.6(11) . . ?
C19 C18 C17 114.3(10) . . ?
O14 C21 C20 126.1(18) . . ?
O14 C21 C22 124.0(17) . . ?
C20 C21 C22 108.1(14) . . ?

loop_
_geom_bond_atom_site_label_1
_geom_bond_atom_site_label_2
_geom_bond_distance
_geom_bond_site_symmetry_2
_geom_bond_publ_flag
Pt1 N1 1.995(6) . ?
Pt1 N2 2.008(7) . ?
Pt1 N3 2.028(7) . ?
Pt1 N4 2.031(8) . ?
Pt1 C17 2.130(9) . ?
Pt1 Pt2 2.6819(6) . ?
Pt2 O2 2.012(6) . ?
Pt2 O1 2.013(6) . ?
Pt2 N6 2.046(7) . ?
Pt2 N5 2.051(7) . ?
Pt2 O4 2.507(9) . ?
N1 C1 1.297(10) . ?
N2 C6 1.287(10) . ?
N5 C11' 1.46(2) . ?
N5 C11 1.513(19) . ?
N6 C12 1.454(11) . ?
N7 O6 1.236(14) . ?
N7 O5 1.240(14) . ?
N7 O7 1.254(13) . ?
N8 O9 1.241(10) . ?
N8 O8 1.250(10) . ?
N8 O10 1.254(10) . ?
N9 O12 1.127(15) . ?
N9 O11 1.185(18) . ?
N9 O13 1.200(15) . ?
O1 C1 1.297(10) . ?
O2 C6 1.257(10) . ?
C19 C18 1.397(13) . ?
O14 C21 1.230(16) . ?
C1 C2 1.504(11) . ?
C2 C4 1.514(15) . ?
C2 C5 1.542(14) . ?
C2 C3 1.544(14) . ?
C6 C7 1.540(11) . ?
C7 C10 1.492(14) . ?
C7 C9 1.533(13) . ?
C7 C8 1.544(13) . ?
C11 C12 1.434(15) . ?
C11 C16 1.502(16) . ?
C12 C13 1.486(11) . ?
C13 C14 1.543(15) . ?
C14 C15 1.531(17) . ?
C15 C16 1.504(16) . ?
C11' C16' 1.497(17) . ?
C14' C15' 1.548(18) . ?
C15' C16' 1.510(18) . ?
C17 C18 1.484(13) . ?
C18 O3 1.296(13) . ?
C20 C21 1.489(16) . ?
C21 C22 1.513(17) . ?

loop_
_geom_torsion_atom_site_label_1
_geom_torsion_atom_site_label_2
_geom_torsion_atom_site_label_3
_geom_torsion_atom_site_label_4
_geom_torsion
_geom_torsion_site_symmetry_1
_geom_torsion_site_symmetry_2
_geom_torsion_site_symmetry_3
_geom_torsion_site_symmetry_4
_geom_torsion_publ_flag
N1 Pt1 Pt2 O2 101.6(3) . . . . ?
N2 Pt1 Pt2 O2 11.1(3) . . . . ?
N3 Pt1 Pt2 O2 -77.3(3) . . . . ?
N4 Pt1 Pt2 O2 -171.5(3) . . . . ?
C17 Pt1 Pt2 O2 54.2(13) . . . . ?
N1 Pt1 Pt2 O1 9.7(3) . . . . ?
N2 Pt1 Pt2 O1 -80.8(3) . . . . ?
N3 Pt1 Pt2 O1 -169.2(3) . . . . ?
N4 Pt1 Pt2 O1 96.5(3) . . . . ?
C17 Pt1 Pt2 O1 -37.8(13) . . . . ?
N1 Pt1 Pt2 N6 -167.9(3) . . . . ?
N2 Pt1 Pt2 N6 101.6(3) . . . . ?
N3 Pt1 Pt2 N6 13.2(3) . . . . ?
N4 Pt1 Pt2 N6 -81.0(3) . . . . ?
C17 Pt1 Pt2 N6 144.7(13) . . . . ?
N1 Pt1 Pt2 N5 -79.4(3) . . . . ?
N2 Pt1 Pt2 N5 -169.9(3) . . . . ?
N3 Pt1 Pt2 N5 101.7(3) . . . . ?
N4 Pt1 Pt2 N5 7.5(3) . . . . ?
C17 Pt1 Pt2 N5 -126.9(13) . . . . ?
N1 Pt1 Pt2 O4 59.1(9) . . . . ?
N2 Pt1 Pt2 O4 -31.4(9) . . . . ?
N3 Pt1 Pt2 O4 -119.8(9) . . . . ?
N4 Pt1 Pt2 O4 146.0(9) . . . . ?
C17 Pt1 Pt2 O4 11.7(16) . . . . ?
N2 Pt1 N1 C1 71.9(7) . . . . ?
N4 Pt1 N1 C1 -111.8(7) . . . . ?
C17 Pt1 N1 C1 159.0(7) . . . . ?
Pt2 Pt1 N1 C1 -13.2(6) . . . . ?
N1 Pt1 N2 C6 -101.0(7) . . . . ?
N3 Pt1 N2 C6 84.8(7) . . . . ?
C17 Pt1 N2 C6 172.8(7) . . . . ?
Pt2 Pt1 N2 C6 -14.4(6) . . . . ?
O1 Pt2 N5 C11' -171.0(15) . . . . ?
N6 Pt2 N5 C11' 14.1(15) . . . . ?
O4 Pt2 N5 C11' 98.6(15) . . . . ?
Pt1 Pt2 N5 C11' -90.2(15) . . . . ?
O1 Pt2 N5 C11 155.3(11) . . . . ?
N6 Pt2 N5 C11 -19.7(11) . . . . ?
O4 Pt2 N5 C11 64.9(11) . . . . ?
Pt1 Pt2 N5 C11 -123.9(11) . . . . ?
O2 Pt2 N6 C12 -173.2(7) . . . . ?
N5 Pt2 N6 C12 0.5(7) . . . . ?
O4 Pt2 N6 C12 -84.3(7) . . . . ?
Pt1 Pt2 N6 C12 105.5(7) . . . . ?
O2 Pt2 O1 C1 -91.3(7) . . . . ?
N5 Pt2 O1 C1 95.2(8) . . . . ?
O4 Pt2 O1 C1 179.4(8) . . . . ?
Pt1 Pt2 O1 C1 -10.6(7) . . . . ?
O1 Pt2 O2 C6 67.1(7) . . . . ?
N6 Pt2 O2 C6 -118.3(7) . . . . ?
O4 Pt2 O2 C6 157.7(7) . . . . ?
Pt1 Pt2 O2 C6 -13.4(7) . . . . ?
Pt2 O1 C1 N1 4.1(12) . . . . ?
Pt2 O1 C1 C2 -179.3(6) . . . . ?
Pt1 N1 C1 O1 9.6(11) . . . . ?
Pt1 N1 C1 C2 -167.3(6) . . . . ?
O1 C1 C2 C4 -99.6(10) . . . . ?
N1 C1 C2 C4 77.2(10) . . . . ?
O1 C1 C2 C5 140.1(9) . . . . ?
N1 C1 C2 C5 -43.1(11) . . . . ?
O1 C1 C2 C3 20.7(13) . . . . ?
N1 C1 C2 C3 -162.5(9) . . . . ?
Pt2 O2 C6 N2 6.7(12) . . . . ?
Pt2 O2 C6 C7 -168.8(6) . . . . ?
Pt1 N2 C6 O2 9.4(11) . . . . ?
Pt1 N2 C6 C7 -174.8(5) . . . . ?
O2 C6 C7 C10 -10.7(12) . . . . ?
N2 C6 C7 C10 173.5(8) . . . . ?
O2 C6 C7 C9 109.5(10) . . . . ?
N2 C6 C7 C9 -66.2(10) . . . . ?
O2 C6 C7 C8 -131.8(9) . . . . ?
N2 C6 C7 C8 52.4(10) . . . . ?
C11' N5 C11 C12 -65.1(18) . . . . ?
Pt2 N5 C11 C12 37.0(19) . . . . ?
C11' N5 C11 C16 75(3) . . . . ?
Pt2 N5 C11 C16 177.3(16) . . . . ?
C16 C11 C12 N6 -178.9(17) . . . . ?
N5 C11 C12 N6 -39(2) . . . . ?
C16 C11 C12 C13 31(3) . . . . ?
N5 C11 C12 C13 170.5(13) . . . . ?
Pt2 N6 C12 C11 21.0(16) . . . . ?
Pt2 N6 C12 C13 171.3(9) . . . . ?
C11 C12 C13 C14 -38(2) . . . . ?
N6 C12 C13 C14 173.5(13) . . . . ?
C12 C13 C14 C15 48(3) . . . . ?
C13 C14 C15 C16 -53(3) . . . . ?
C12 C11 C16 C15 -34(3) . . . . ?
N5 C11 C16 C15 -171.9(18) . . . . ?
C14 C15 C16 C11 46(3) . . . . ?
C11 N5 C11' C16' -78(3) . . . . ?
Pt2 N5 C11' C16' -166.2(19) . . . . ?
N5 C11' C16' C15' 163(2) . . . . ?
C14' C15' C16' C11' -42(4) . . . . ?
N1 Pt1 C17 C18 -95.8(8) . . . . ?
N2 Pt1 C17 C18 -5.4(8) . . . . ?
N3 Pt1 C17 C18 83.9(8) . . . . ?
N4 Pt1 C17 C18 176.7(8) . . . . ?
Pt2 Pt1 C17 C18 -48.3(18) . . . . ?
Pt1 C17 C18 O3 92.2(15) . . . . ?
Pt1 C17 C18 C19 -88.4(11) . . . . ?
